data_4120913
loop_
_publ_author_name
'Ho Yu Au-Yeung'
'Jefferson Chan'
'Teera Chantarojsiri'
'Christopher J. Chang'

_publ_section_title
;
 Molecular Imaging of Labile Iron(II) Pools in Living Cells with a Turn-On
 Fluorescent Probe
;
_journal_name_full 'Journal of the American Chemical Society'
_journal_page_first 15165
_journal_page_last 15173
_journal_paper_doi 10.1021/ja4072964
_journal_volume 135
_journal_year 2013
_chemical_formula_sum 'C21 H20 Cl Fe N5 O2'
_chemical_formula_weight 465.72
_chemical_name_common hya4
_chemical_name_systematic
;
 ?
;
_space_group_IT_number 14
_symmetry_cell_setting monoclinic
_symmetry_space_group_name_Hall '-P 2yn'
_symmetry_space_group_name_H-M 'P 1 21/n 1'
_atom_sites_solution_hydrogens geom
_atom_sites_solution_primary direct
_atom_sites_solution_secondary difmap
_audit_creation_method SHELXL-97
_cell_angle_alpha 90.00
_cell_angle_beta 92.648(4)
_cell_angle_gamma 90.00
_cell_formula_units_Z 4
_cell_length_a 8.6726(6)
_cell_length_b 12.8597(8)
_cell_length_c 19.4545(12)
_cell_measurement_reflns_used 8249
_cell_measurement_temperature 100(2)
_cell_measurement_theta_max 25.35
_cell_measurement_theta_min 2.53
_cell_volume 2167.4(2)
_computing_cell_refinement 'Bruker SAINT'
_computing_data_collection 'Bruker APEX2'
_computing_data_reduction 'Bruker SAINT'
_computing_molecular_graphics ORTEP-32
_computing_publication_material WINGX
_computing_structure_refinement 'SHELXL-97 (Sheldrick, 2008)'
_computing_structure_solution SIR-2004
_diffrn_ambient_temperature 100(2)
_diffrn_detector_area_resol_mean 8.366
_diffrn_measured_fraction_theta_full 0.998
_diffrn_measured_fraction_theta_max 0.991
_diffrn_measurement_device_type 'Bruker APEX-II CCD'
_diffrn_measurement_method '\f and \w scans'
_diffrn_radiation_monochromator 'QUAZAR multilayer mirrors'
_diffrn_radiation_source 'microfocus sealed tube'
_diffrn_radiation_type MoK\a
_diffrn_radiation_wavelength 0.71073
_diffrn_reflns_av_R_equivalents 0.0603
_diffrn_reflns_av_sigmaI/netI 0.0634
_diffrn_reflns_limit_h_max 7
_diffrn_reflns_limit_h_min -10
_diffrn_reflns_limit_k_max 15
_diffrn_reflns_limit_k_min -15
_diffrn_reflns_limit_l_max 23
_diffrn_reflns_limit_l_min -23
_diffrn_reflns_number 21054
_diffrn_reflns_theta_full 25.00
_diffrn_reflns_theta_max 25.47
_diffrn_reflns_theta_min 1.90
_exptl_absorpt_coefficient_mu 0.846
_exptl_absorpt_correction_T_max 0.2824
_exptl_absorpt_correction_T_min 0.0564
_exptl_absorpt_correction_type multi-scan
_exptl_absorpt_process_details SADABS
_exptl_crystal_colour orange
_exptl_crystal_density_diffrn 1.427
_exptl_crystal_description block
_exptl_crystal_F_000 960
_exptl_crystal_size_max 8.00
_exptl_crystal_size_mid 5.00
_exptl_crystal_size_min 2.00
_refine_diff_density_max 1.242
_refine_diff_density_min -0.698
_refine_diff_density_rms 0.117
_refine_ls_extinction_method none
_refine_ls_goodness_of_fit_ref 1.033
_refine_ls_hydrogen_treatment constr
_refine_ls_matrix_type full
_refine_ls_number_parameters 257
_refine_ls_number_reflns 3991
_refine_ls_number_restraints 257
_refine_ls_restrained_S_all 1.005
_refine_ls_R_factor_all 0.1044
_refine_ls_R_factor_gt 0.0715
_refine_ls_shift/su_max 0.014
_refine_ls_shift/su_mean 0.001
_refine_ls_structure_factor_coef Fsqd
_refine_ls_weighting_details 'calc w=1/[\s^2^(Fo^2^)+(0.1061P)^2^+7.1575P] where P=(Fo^2^+2Fc^2^)/3'
_refine_ls_weighting_scheme calc
_refine_ls_wR_factor_gt 0.1842
_refine_ls_wR_factor_ref 0.2031
_reflns_number_gt 2868
_reflns_number_total 3991
_reflns_threshold_expression >2sigma(I)
_cod_data_source_file ja4072964_si_002.cif
_cod_data_source_block shelxl
_cod_database_code 4120913

loop_
_symmetry_equiv_pos_as_xyz
'x, y, z'
'-x+1/2, y+1/2, -z+1/2'
'-x, -y, -z'
'x-1/2, -y-1/2, z-1/2'

loop_
_atom_site_label
_atom_site_type_symbol
_atom_site_fract_x
_atom_site_fract_y
_atom_site_fract_z
_atom_site_U_iso_or_equiv
_atom_site_adp_type
_atom_site_occupancy
_atom_site_symmetry_multiplicity
_atom_site_calc_flag
_atom_site_refinement_flags
C1 C 0.3368(8) 0.3138(5) 0.6835(3) 0.0419(14) Uani 1 1 d U
H1 H 0.3069 0.3865 0.6953 0.050 Uiso 1 1 calc R
C2 C 0.4794(8) 0.2792(5) 0.7251(3) 0.0431(14) Uani 1 1 d U
C3 C 0.5819(9) 0.3467(7) 0.7579(3) 0.0629(19) Uani 1 1 d U
H3 H 0.5640 0.4196 0.7571 0.075 Uiso 1 1 calc R
C4 C 0.7115(9) 0.3058(8) 0.7921(4) 0.074(2) Uani 1 1 d U
H4 H 0.7830 0.3514 0.8150 0.089 Uiso 1 1 calc R
C5 C 0.7386(8) 0.2021(8) 0.7935(3) 0.066(2) Uani 1 1 d U
H5 H 0.8280 0.1744 0.8170 0.080 Uiso 1 1 calc R
C6 C 0.6305(7) 0.1366(7) 0.7592(3) 0.0519(17) Uani 1 1 d U
H6 H 0.6474 0.0636 0.7600 0.062 Uiso 1 1 calc R
C7 C 0.3721(9) 0.3039(4) 0.6078(3) 0.0456(16) Uani 1 1 d U
C8 C 0.3909(12) 0.3886(5) 0.5652(3) 0.071(3) Uani 1 1 d U
H8 H 0.3815 0.4576 0.5821 0.085 Uiso 1 1 calc R
C9 C 0.4243(11) 0.3699(6) 0.4967(4) 0.069(2) Uani 1 1 d U
H9 H 0.4316 0.4259 0.4652 0.083 Uiso 1 1 calc R
C10 C 0.4464(10) 0.2693(5) 0.4755(3) 0.056(2) Uani 1 1 d U
H10 H 0.4786 0.2554 0.4304 0.067 Uiso 1 1 calc R
C11 C 0.4215(7) 0.1888(4) 0.5203(2) 0.0316(13) Uani 1 1 d U
H11 H 0.4326 0.1193 0.5047 0.038 Uiso 1 1 calc R
C12 C 0.0688(7) 0.2563(5) 0.6510(3) 0.0457(14) Uani 1 1 d U
H12A H -0.0078 0.2953 0.6771 0.055 Uiso 1 1 calc R
H12B H 0.0948 0.2992 0.6109 0.055 Uiso 1 1 calc R
C13 C -0.0012(7) 0.1588(6) 0.6262(3) 0.0425(14) Uani 1 1 d U
C14 C -0.1650(8) 0.1503(7) 0.6056(3) 0.0619(19) Uani 1 1 d U
H14 H -0.2320 0.2078 0.6111 0.074 Uiso 1 1 calc R
C15 C -0.2187(10) 0.0628(9) 0.5793(4) 0.075(2) Uani 1 1 d U
H15 H -0.3245 0.0580 0.5647 0.090 Uiso 1 1 calc R
C16 C -0.1235(9) -0.0225(7) 0.5727(4) 0.067(2) Uani 1 1 d U
H16 H -0.1622 -0.0863 0.5542 0.080 Uiso 1 1 calc R
C17 C 0.0305(8) -0.0115(6) 0.5939(3) 0.0481(16) Uani 1 1 d U
H17 H 0.0971 -0.0696 0.5900 0.058 Uiso 1 1 calc R
C18 C 0.1780(7) 0.2319(4) 0.7700(2) 0.0312(12) Uani 1 1 d U
H18A H 0.0807 0.2696 0.7775 0.037 Uiso 1 1 calc R
H18B H 0.2612 0.2657 0.7985 0.037 Uiso 1 1 calc R
C19 C 0.1611(6) 0.1192(4) 0.7935(2) 0.0289(12) Uani 1 1 d U
C101 C 0.4425(16) 0.1511(10) 0.9393(7) 0.132(4) Uiso 1 1 d U
H10A H 0.3834 0.1381 0.9802 0.198 Uiso 1 1 calc R
H10B H 0.3722 0.1726 0.9011 0.198 Uiso 1 1 calc R
H10C H 0.5182 0.2063 0.9493 0.198 Uiso 1 1 calc R
C102 C 0.5218(18) 0.0572(12) 0.9208(8) 0.136(5) Uiso 1 1 d U
N1 N 0.2141(6) 0.2403(4) 0.6969(2) 0.0336(10) Uani 1 1 d U
N2 N 0.5066(5) 0.1733(4) 0.7260(2) 0.0363(11) Uani 1 1 d U
N3 N 0.3816(5) 0.2054(3) 0.5857(2) 0.0285(10) Uani 1 1 d U
N4 N 0.0899(5) 0.0782(4) 0.6198(2) 0.0374(11) Uani 1 1 d U
N101 N 0.6048(18) -0.0305(13) 0.9170(8) 0.185(6) Uiso 1 1 d U
O1 O 0.2219(4) 0.0487(3) 0.75763(16) 0.0302(9) Uani 1 1 d U
O2 O 0.0941(5) 0.1045(3) 0.84738(19) 0.0458(11) Uani 1 1 d U
Cl1 Cl 0.43355(19) -0.05552(11) 0.62195(7) 0.0406(4) Uani 1 1 d U
Fe1 Fe 0.32218(8) 0.09191(5) 0.66470(3) 0.0199(2) Uani 1 1 d U

loop_
_atom_site_aniso_label
_atom_site_aniso_U_11
_atom_site_aniso_U_22
_atom_site_aniso_U_33
_atom_site_aniso_U_23
_atom_site_aniso_U_13
_atom_site_aniso_U_12
C1 0.066(4) 0.029(3) 0.032(3) -0.008(2) 0.012(3) -0.004(3)
C2 0.057(4) 0.046(3) 0.029(3) -0.020(2) 0.023(2) -0.029(3)
C3 0.063(4) 0.076(5) 0.052(4) -0.035(3) 0.023(3) -0.033(4)
C4 0.054(4) 0.115(6) 0.055(4) -0.054(5) 0.017(3) -0.029(4)
C5 0.036(4) 0.121(6) 0.043(4) -0.042(4) 0.010(3) -0.009(4)
C6 0.032(3) 0.090(5) 0.034(3) -0.018(3) 0.007(2) -0.003(3)
C7 0.084(5) 0.023(3) 0.032(3) -0.002(2) 0.021(3) -0.006(3)
C8 0.141(8) 0.029(4) 0.045(3) -0.004(3) 0.037(4) -0.007(4)
C9 0.129(7) 0.036(3) 0.045(3) 0.005(3) 0.040(4) -0.012(4)
C10 0.105(6) 0.035(3) 0.030(3) -0.002(2) 0.034(3) -0.005(4)
C11 0.050(4) 0.026(3) 0.019(2) -0.005(2) 0.009(2) 0.003(3)
C12 0.048(3) 0.054(4) 0.035(3) 0.009(3) 0.006(3) 0.030(3)
C13 0.039(3) 0.067(4) 0.021(2) 0.004(3) 0.006(2) 0.010(3)
C14 0.038(4) 0.103(6) 0.045(4) 0.018(4) 0.009(3) 0.013(4)
C15 0.040(4) 0.127(7) 0.058(4) 0.011(5) -0.006(4) -0.017(4)
C16 0.055(4) 0.096(6) 0.048(4) 0.013(4) -0.011(3) -0.037(4)
C17 0.046(4) 0.066(4) 0.031(3) 0.003(3) -0.001(3) -0.025(3)
C18 0.039(3) 0.034(3) 0.021(2) -0.004(2) 0.012(2) 0.008(3)
C19 0.030(3) 0.036(3) 0.021(2) -0.001(2) 0.005(2) 0.002(2)
N1 0.049(3) 0.029(2) 0.024(2) 0.0008(18) 0.0106(19) 0.010(2)
N2 0.027(2) 0.060(3) 0.023(2) -0.009(2) 0.0068(18) -0.007(2)
N3 0.041(3) 0.026(2) 0.0189(18) -0.0016(16) 0.0044(18) -0.006(2)
N4 0.026(2) 0.063(3) 0.024(2) 0.000(2) 0.0045(18) -0.005(2)
O1 0.038(2) 0.031(2) 0.0222(16) 0.0018(15) 0.0096(15) -0.0023(17)
O2 0.063(3) 0.046(3) 0.030(2) 0.0030(17) 0.026(2) 0.004(2)
Cl1 0.0599(10) 0.0271(8) 0.0362(7) -0.0012(6) 0.0172(7) 0.0088(7)
Fe1 0.0211(4) 0.0214(4) 0.0173(4) -0.0021(3) 0.0037(3) 0.0001(3)

loop_
_atom_type_symbol
_atom_type_description
_atom_type_scat_dispersion_real
_atom_type_scat_dispersion_imag
_atom_type_scat_source
C C 0.0033 0.0016 'International Tables Vol C Tables 4.2.6.8 and 6.1.1.4'
H H 0.0000 0.0000 'International Tables Vol C Tables 4.2.6.8 and 6.1.1.4'
N N 0.0061 0.0033 'International Tables Vol C Tables 4.2.6.8 and 6.1.1.4'
O O 0.0106 0.0060 'International Tables Vol C Tables 4.2.6.8 and 6.1.1.4'
Cl Cl 0.1484 0.1585 'International Tables Vol C Tables 4.2.6.8 and 6.1.1.4'
Fe Fe 0.3463 0.8444 'International Tables Vol C Tables 4.2.6.8 and 6.1.1.4'

loop_
_geom_angle_atom_site_label_1
_geom_angle_atom_site_label_2
_geom_angle_atom_site_label_3
_geom_angle
N1 C1 C2 107.4(5)
N1 C1 C7 107.5(5)
C2 C1 C7 107.3(5)
N1 C1 H1 111.5
C2 C1 H1 111.5
C7 C1 H1 111.5
C3 C2 N2 120.6(7)
C3 C2 C1 123.8(7)
N2 C2 C1 115.5(5)
C2 C3 C4 118.4(8)
C2 C3 H3 120.8
C4 C3 H3 120.8
C5 C4 C3 121.5(7)
C5 C4 H4 119.3
C3 C4 H4 119.3
C4 C5 C6 117.9(8)
C4 C5 H5 121.1
C6 C5 H5 121.1
N2 C6 C5 122.0(8)
N2 C6 H6 119.0
C5 C6 H6 119.0
N3 C7 C8 122.8(5)
N3 C7 C1 114.0(5)
C8 C7 C1 123.2(5)
C7 C8 C9 118.0(6)
C7 C8 H8 121.0
C9 C8 H8 121.0
C10 C9 C8 119.1(6)
C10 C9 H9 120.5
C8 C9 H9 120.5
C9 C10 C11 119.3(5)
C9 C10 H10 120.3
C11 C10 H10 120.3
N3 C11 C10 122.1(5)
N3 C11 H11 118.9
C10 C11 H11 118.9
C13 C12 N1 113.3(5)
C13 C12 H12A 108.9
N1 C12 H12A 108.9
C13 C12 H12B 108.9
N1 C12 H12B 108.9
H12A C12 H12B 107.7
N4 C13 C14 119.8(7)
N4 C13 C12 117.7(6)
C14 C13 C12 122.4(6)
C15 C14 C13 119.6(8)
C15 C14 H14 120.2
C13 C14 H14 120.2
C14 C15 C16 120.9(8)
C14 C15 H15 119.5
C16 C15 H15 119.5
C15 C16 C17 117.5(8)
C15 C16 H16 121.2
C17 C16 H16 121.2
N4 C17 C16 122.9(8)
N4 C17 H17 118.5
C16 C17 H17 118.5
N1 C18 C19 112.7(4)
N1 C18 H18A 109.1
C19 C18 H18A 109.1
N1 C18 H18B 109.1
C19 C18 H18B 109.1
H18A C18 H18B 107.8
O2 C19 O1 125.4(5)
O2 C19 C18 117.0(5)
O1 C19 C18 117.6(4)
C102 C101 H10A 109.5
C102 C101 H10B 109.5
H10A C101 H10B 109.5
C102 C101 H10C 109.5
H10A C101 H10C 109.5
H10B C101 H10C 109.5
N101 C102 C101 168.4(16)
C1 N1 C18 114.3(4)
C1 N1 C12 113.4(5)
C18 N1 C12 111.6(4)
C1 N1 Fe1 100.7(3)
C18 N1 Fe1 108.6(3)
C12 N1 Fe1 107.3(3)
C6 N2 C2 119.7(6)
C6 N2 Fe1 130.4(5)
C2 N2 Fe1 109.9(4)
C7 N3 C11 118.2(4)
C7 N3 Fe1 112.6(3)
C11 N3 Fe1 129.2(4)
C13 N4 C17 119.2(6)
C13 N4 Fe1 116.7(4)
C17 N4 Fe1 123.5(5)
C19 O1 Fe1 118.6(3)
O1 Fe1 N4 84.95(15)
O1 Fe1 N3 152.94(16)
N4 Fe1 N3 90.91(18)
O1 Fe1 N2 88.78(15)
N4 Fe1 N2 153.04(19)
N3 Fe1 N2 82.87(17)
O1 Fe1 N1 77.85(15)
N4 Fe1 N1 77.76(19)
N3 Fe1 N1 75.14(16)
N2 Fe1 N1 75.28(19)
O1 Fe1 Cl1 106.76(11)
N4 Fe1 Cl1 100.68(15)
N3 Fe1 Cl1 100.29(12)
N2 Fe1 Cl1 106.24(14)
N1 Fe1 Cl1 175.07(11)

loop_
_geom_bond_atom_site_label_1
_geom_bond_atom_site_label_2
_geom_bond_distance
C1 N1 1.456(8)
C1 C2 1.513(10)
C1 C7 1.524(7)
C1 H1 1.0000
C2 C3 1.378(9)
C2 N2 1.383(8)
C3 C4 1.383(12)
C3 H3 0.9500
C4 C5 1.354(12)
C4 H4 0.9500
C5 C6 1.406(10)
C5 H5 0.9500
C6 N2 1.315(8)
C6 H6 0.9500
C7 N3 1.341(7)
C7 C8 1.382(9)
C8 C9 1.398(9)
C8 H8 0.9500
C9 C10 1.374(9)
C9 H9 0.9500
C10 C11 1.376(8)
C10 H10 0.9500
C11 N3 1.351(6)
C11 H11 0.9500
C12 C13 1.465(10)
C12 N1 1.525(8)
C12 H12A 0.9900
C12 H12B 0.9900
C13 N4 1.312(8)
C13 C14 1.462(9)
C14 C15 1.313(12)
C14 H14 0.9500
C15 C16 1.382(12)
C15 H15 0.9500
C16 C17 1.387(10)
C16 H16 0.9500
C17 N4 1.351(8)
C17 H17 0.9500
C18 N1 1.473(6)
C18 C19 1.529(8)
C18 H18A 0.9900
C18 H18B 0.9900
C19 O2 1.236(6)
C19 O1 1.273(6)
C101 C102 1.443(18)
C101 H10A 0.9800
C101 H10B 0.9800
C101 H10C 0.9800
C102 N101 1.343(18)
N1 Fe1 2.229(4)
N2 Fe1 2.214(5)
N3 Fe1 2.198(4)
N4 Fe1 2.166(5)
O1 Fe1 2.116(3)
Cl1 Fe1 2.3007(15)
